data_2208902
loop_
_publ_author_name
'Svendsen, Helle'
'Overgaard, Jacob'
'Chevalier, Marie A.'
'Iversen, Bo B.'

_publ_section_title
;
 Triaquatetrakis(dimethylacetamide-\k<i>O</i>)gadolinium(III)
 hexacyanoferrate(III) dihydrate
;
_journal_coeditor_code HG2026
_journal_issue 5
_journal_name_full 'Acta Crystallographica Section E'
_journal_page_first m989
_journal_page_last m991
_journal_paper_doi 10.1107/S1600536806011950
_journal_volume 62
_journal_year 2006
_chemical_formula_iupac '[Gd (C4 H9 N O)4 (H2 O)3] [Fe (C N)6], 2H2 O'
_chemical_formula_moiety 'C16 H42 Gd N4 O7 3+, C6 Fe N6 3-, 2H2 O'
_chemical_formula_sum 'C22 H46 Fe Gd N10 O9'
_chemical_formula_weight 807.77
_chemical_name_systematic
;
Triaquatetrakis(dimethylacetamide-\kO)gadolinium(III) hexacyanoferrate(III)
dihydrate
;
_space_group_IT_number 61
_symmetry_cell_setting orthorhombic
_symmetry_space_group_name_Hall '-P 2ac 2ab'
_symmetry_space_group_name_H-M 'P b c a'
_atom_sites_solution_hydrogens geom
_atom_sites_solution_primary direct
_atom_sites_solution_secondary difmap
_audit_creation_method SHELXL-97
_cell_angle_alpha 90.00
_cell_angle_beta 90.00
_cell_angle_gamma 90.00
_cell_formula_units_Z 8
_cell_length_a 16.0883(3)
_cell_length_b 19.2620(4)
_cell_length_c 22.2566(4)
_cell_measurement_reflns_used 8587
_cell_measurement_temperature 100(2)
_cell_measurement_theta_max 68.680
_cell_measurement_theta_min 4.608
_cell_volume 6897.2(2)
_computing_cell_refinement SAINT-Plus
_computing_data_collection 'APEX2 (Bruker--Nonius, 2004)'
_computing_data_reduction 'SAINT-Plus (Bruker--Nonius, 2004)'
_computing_molecular_graphics 'XSHELL (Bruker, 2000)'
_computing_publication_material
;
enCIFer (Version 1.1; Allen <i>et al.</i>,  2004) and WinGX (Farrugia,
1999)'
;
_computing_structure_refinement 'SHELXL97 (Sheldrick, 1997)'
_computing_structure_solution 'SHELXS97 (Sheldrick, 1997)'
_diffrn_ambient_temperature 100(2)
_diffrn_detector_area_resol_mean 83.33
_diffrn_measured_fraction_theta_full 0.990
_diffrn_measured_fraction_theta_max 0.948
_diffrn_measurement_device_type 'Bruker X8 APEX-II diffractometer'
_diffrn_measurement_method '\f and \w scans'
_diffrn_radiation_monochromator graphite
_diffrn_radiation_source 'fine-focus sealed tube'
_diffrn_radiation_type MoK\a
_diffrn_radiation_wavelength 0.71073
_diffrn_reflns_av_R_equivalents 0.0298
_diffrn_reflns_av_sigmaI/netI 0.0188
_diffrn_reflns_limit_h_max 25
_diffrn_reflns_limit_h_min -25
_diffrn_reflns_limit_k_max 30
_diffrn_reflns_limit_k_min -30
_diffrn_reflns_limit_l_max 36
_diffrn_reflns_limit_l_min -34
_diffrn_reflns_number 147578
_diffrn_reflns_reduction_process
;
 Scaled and merged with SORTAV
 R.H. Blessing, (1987) Cryst. Rev. 1, 3-58
 R.H. Blessing, (1989) J. Appl. Cryst. 22, 396-397
;
_diffrn_reflns_theta_full 34.50
_diffrn_reflns_theta_max 35.43
_diffrn_reflns_theta_min 1.89
_diffrn_standards_decay_% 0
_diffrn_standards_number 0
_exptl_absorpt_coefficient_mu 2.385
_exptl_absorpt_correction_T_max 0.79
_exptl_absorpt_correction_T_min 0.61
_exptl_absorpt_correction_type multi-scan
_exptl_absorpt_process_details '(SADABS; Sheldrick, 1996)'
_exptl_crystal_colour yellow
_exptl_crystal_density_diffrn 1.556
_exptl_crystal_density_method 'not measured'
_exptl_crystal_description block
_exptl_crystal_F_000 3280
_exptl_crystal_size_max 0.25
_exptl_crystal_size_mid 0.15
_exptl_crystal_size_min 0.10
_refine_diff_density_max 2.208
_refine_diff_density_min -0.934
_refine_ls_extinction_method none
_refine_ls_goodness_of_fit_ref 1.279
_refine_ls_hydrogen_treatment mixed
_refine_ls_matrix_type full
_refine_ls_number_parameters 423
_refine_ls_number_reflns 14850
_refine_ls_number_restraints 15
_refine_ls_restrained_S_all 1.279
_refine_ls_R_factor_all 0.0402
_refine_ls_R_factor_gt 0.0277
_refine_ls_shift/su_max 0.003
_refine_ls_shift/su_mean 0.000
_refine_ls_structure_factor_coef Fsqd
_refine_ls_weighting_details 'calc w=1/[\s^2^(Fo^2^)+(0.0232P)^2^+1.8917P] where P=(Fo^2^+2Fc^2^)/3'
_refine_ls_weighting_scheme calc
_refine_ls_wR_factor_gt 0.0675
_refine_ls_wR_factor_ref 0.0703
_reflns_number_gt 11939
_reflns_number_total 14850
_reflns_threshold_expression I>2\s(I)
_cod_data_source_file hg2026.cif
_cod_data_source_block I
_cod_depositor_comments
;
The following automatic conversions were performed:
'_symmetry_cell_setting' value 'Orthorhombic' changed to 'orthorhombic'
according to '/home/saulius/struct/CIF-dictionaries/cif_core.dic'
dictionary named 'cif_core.dic' version 2.4.1 from 2010-06-29.

Automatic conversion script
Id: cif_fix_enum 1527 2010-12-29 10:47:43Z saulius 

The following automatic conversions were performed:

'_symmetry_cell_setting' value 'Orthorhombic' changed to
'orthorhombic' according to
/home/saulius/struct/CIF-dictionaries/cif_core.dic dictionary named
'cif_core.dic' version 2.4.1 from 2010-06-29.

Automatic conversion script
Id: cif_fix_values 1715 2011-07-08 13:25:40Z adriana 
;
_cod_database_code 2208902
_cod_database_fobs_code 2208902

loop_
_symmetry_equiv_pos_as_xyz
'x, y, z'
'-x+1/2, -y, z+1/2'
'-x, y+1/2, -z+1/2'
'x+1/2, -y+1/2, -z'
'-x, -y, -z'
'x-1/2, y, -z-1/2'
'x, -y-1/2, z-1/2'
'-x-1/2, y-1/2, z'

loop_
_atom_site_type_symbol
_atom_site_label
_atom_site_fract_x
_atom_site_fract_y
_atom_site_fract_z
_atom_site_U_iso_or_equiv
_atom_site_adp_type
_atom_site_calc_flag
_atom_site_refinement_flags
_atom_site_occupancy
_atom_site_disorder_assembly
_atom_site_disorder_group
Fe Fe2 0.208971(13) 0.311700(11) 0.401257(9) 0.01688(4) Uani d . 1 . .
C C1 0.12596(10) 0.26303(9) 0.35316(8) 0.0235(3) Uani d . 1 . .
C C2 0.12083(10) 0.36744(9) 0.43716(7) 0.0236(3) Uani d . 1 . .
C C3 0.20538(10) 0.24575(9) 0.46772(8) 0.0244(3) Uani d . 1 . .
C C4 0.28539(10) 0.36600(8) 0.44935(7) 0.0219(3) Uani d . 1 . .
C C5 0.21815(11) 0.37751(8) 0.33595(7) 0.0229(3) Uani d . 1 . .
C C6 0.30006(10) 0.26089(8) 0.36218(7) 0.0215(3) Uani d . 1 . .
N N1 0.07604(10) 0.23791(9) 0.32300(7) 0.0329(3) Uani d . 1 . .
N N2 0.07020(11) 0.40236(9) 0.45783(8) 0.0349(3) Uani d . 1 . .
N N3 0.20622(11) 0.20830(9) 0.50825(8) 0.0353(4) Uani d . 1 . .
N N4 0.32747(10) 0.39966(9) 0.47924(7) 0.0321(3) Uani d . 1 . .
N N5 0.22562(12) 0.41493(8) 0.29594(7) 0.0348(4) Uani d . 1 . .
N N6 0.35374(10) 0.23447(8) 0.33652(7) 0.0302(3) Uani d . 1 . .
Gd Gd1 0.372106(5) 0.074475(4) 0.174648(3) 0.01797(2) Uani d . 1 A .
O O1 0.35170(9) 0.01903(7) 0.07888(5) 0.0290(3) Uani d D 1 . .
H H1A 0.3489(13) 0.0474(9) 0.0429(6) 0.035 Uiso d D 1 . .
H H1B 0.3141(11) -0.0199(7) 0.0740(8) 0.035 Uiso d D 1 . .
O O2 0.28536(11) -0.02567(7) 0.18610(6) 0.0370(3) Uani d D 1 . .
H H2A 0.2773(15) -0.0493(9) 0.2241(4) 0.044 Uiso d D 1 . .
H H2B 0.2709(16) -0.0572(8) 0.1538(6) 0.044 Uiso d D 1 . .
O O3 0.44073(8) 0.16670(7) 0.22916(6) 0.0322(3) Uani d D 1 . .
H H3A 0.4234(12) 0.1885(9) 0.2663(5) 0.039 Uiso d D 1 . .
H H3B 0.4863(10) 0.1928(9) 0.2120(8) 0.039 Uiso d D 1 . .
O O10 0.47628(9) 0.00122(8) 0.19967(7) 0.0374(3) Uani d . 1 . .
N N10 0.53399(10) -0.07714(9) 0.25999(8) 0.0348(4) Uani d . 1 . .
C C10 0.51860(11) -0.05295(10) 0.20616(8) 0.0274(3) Uani d . 1 . .
C C11 0.55375(17) -0.08887(13) 0.15250(10) 0.0474(5) Uani d . 1 . .
H H11A 0.5269 -0.0719 0.1169 0.071 Uiso calc R 1 . .
H H11B 0.5446 -0.1380 0.1560 0.071 Uiso calc R 1 . .
H H11C 0.6123 -0.0799 0.1501 0.071 Uiso calc R 1 . .
C C12 0.4989(2) -0.04156(19) 0.31243(11) 0.0652(8) Uani d . 1 . .
H H12A 0.4827 0.0046 0.3013 0.098 Uiso calc R 1 . .
H H12B 0.5400 -0.0394 0.3437 0.098 Uiso calc R 1 . .
H H12C 0.4513 -0.0667 0.3266 0.098 Uiso calc R 1 . .
C C13 0.58444(15) -0.13872(12) 0.27198(12) 0.0493(6) Uani d . 1 . .
H H13A 0.5491 -0.1761 0.2848 0.074 Uiso calc R 1 . .
H H13B 0.6240 -0.1285 0.3030 0.074 Uiso calc R 1 . .
H H13C 0.6133 -0.1520 0.2360 0.074 Uiso calc R 1 . .
O O20 0.45277(9) 0.13228(7) 0.10736(5) 0.0323(3) Uani d . 1 . .
C C20 0.47564(12) 0.15377(12) 0.05680(9) 0.0262(5) Uani d P 0.863(5) A 1
N N20 0.45662(12) 0.21685(10) 0.03935(8) 0.0310(5) Uani d P 0.863(5) A 1
N N20A 0.4925(7) 0.1772(6) 0.0212(5) 0.025(3) Uiso d P 0.137(5) A 2
C C20A 0.4492(8) 0.1856(7) 0.0696(6) 0.021(3) Uiso d P 0.137(5) A 2
C C21 0.52479(13) 0.10784(13) 0.01430(10) 0.0417(6) Uani d P 0.863(5) A 1
H H21A 0.5337 0.0633 0.0326 0.063 Uiso calc PR 0.863(5) A 1
H H21B 0.5774 0.1291 0.0058 0.063 Uiso calc PR 0.863(5) A 1
H H21C 0.4943 0.1020 -0.0224 0.063 Uiso calc PR 0.863(5) A 1
C C23A 0.52479(13) 0.10784(13) 0.01430(10) 0.042 Uiso d P 0.137(5) A 2
H H23D 0.5097 0.0805 0.0487 0.063 Uiso calc PR 0.137(5) A 2
H H23E 0.5842 0.1097 0.0110 0.063 Uiso calc PR 0.137(5) A 2
H H23F 0.5019 0.0872 -0.0213 0.063 Uiso calc PR 0.137(5) A 2
C C22 0.47850(19) 0.24163(15) -0.02123(10) 0.0584(9) Uani d P 0.863(5) A 1
H H22A 0.5379 0.2419 -0.0256 0.088 Uiso calc PR 0.863(5) A 1
H H22B 0.4574 0.2878 -0.0268 0.088 Uiso calc PR 0.863(5) A 1
H H22C 0.4545 0.2113 -0.0508 0.088 Uiso calc PR 0.863(5) A 1
C C22A 0.47850(19) 0.24163(15) -0.02123(10) 0.058 Uiso d P 0.137(5) A 2
H H22D 0.4221 0.2574 -0.0175 0.088 Uiso calc PR 0.137(5) A 2
H H22E 0.4891 0.2284 -0.0621 0.088 Uiso calc PR 0.137(5) A 2
H H22F 0.5157 0.2783 -0.0099 0.088 Uiso calc PR 0.137(5) A 2
C C23 0.40672(15) 0.26048(12) 0.07840(11) 0.0439(6) Uani d P 0.863(5) A 1
H H23A 0.3508 0.2625 0.0634 0.066 Uiso calc PR 0.863(5) A 1
H H23B 0.4299 0.3064 0.0794 0.066 Uiso calc PR 0.863(5) A 1
H H23C 0.4065 0.2414 0.1182 0.066 Uiso calc PR 0.863(5) A 1
C C21A 0.40672(15) 0.26048(12) 0.07840(11) 0.044 Uiso d P 0.137(5) A 2
H H21D 0.4488 0.2943 0.0873 0.066 Uiso calc PR 0.137(5) A 2
H H21E 0.3678 0.2584 0.1110 0.066 Uiso calc PR 0.137(5) A 2
H H21F 0.3782 0.2734 0.0422 0.066 Uiso calc PR 0.137(5) A 2
O O30 0.32424(9) 0.07773(7) 0.27171(6) 0.0314(3) Uani d . 1 . .
N N30 0.27527(19) 0.07357(15) 0.36485(14) 0.0386(8) Uiso d P 0.616(5) A 1
C C30 0.2612(2) 0.07658(15) 0.30634(15) 0.0267(6) Uiso d P 0.616(5) A 1
N N30A 0.2143(4) 0.0776(3) 0.3300(2) 0.0465(15) Uiso d P 0.384(5) A 2
C C30A 0.2922(3) 0.0737(2) 0.3227(2) 0.0242(10) Uiso d P 0.384(5) A 2
C C31 0.17085(19) 0.08003(14) 0.28123(14) 0.0574(11) Uiso d P 0.616(5) A 1
H H31A 0.1345 0.0537 0.3068 0.086 Uiso calc PR 0.616(5) A 1
H H31B 0.1697 0.0610 0.2414 0.086 Uiso calc PR 0.616(5) A 1
H H31C 0.1527 0.1275 0.2801 0.086 Uiso calc PR 0.616(5) A 1
C C33A 0.17085(19) 0.08003(14) 0.28123(14) 0.057 Uiso d P 0.384(5) A 2
H H33D 0.1785 0.1243 0.2622 0.086 Uiso calc PR 0.384(5) A 2
H H33E 0.1131 0.0738 0.2908 0.086 Uiso calc PR 0.384(5) A 2
H H33F 0.1886 0.0438 0.2545 0.086 Uiso calc PR 0.384(5) A 2
C C32 0.2112(4) 0.0669(3) 0.4096(3) 0.0688(15) Uiso d P 0.616(5) A 1
H H32A 0.1577 0.0691 0.3906 0.103 Uiso calc PR 0.616(5) A 1
H H32B 0.2161 0.1039 0.4382 0.103 Uiso calc PR 0.616(5) A 1
H H32C 0.2170 0.0231 0.4298 0.103 Uiso calc PR 0.616(5) A 1
C C32A 0.1756(6) 0.0756(5) 0.3922(4) 0.069 Uiso d P 0.384(5) A 2
H H32D 0.1657 0.0283 0.4036 0.103 Uiso calc PR 0.384(5) A 2
H H32E 0.1238 0.1005 0.3917 0.103 Uiso calc PR 0.384(5) A 2
H H32F 0.2127 0.0969 0.4205 0.103 Uiso calc PR 0.384(5) A 2
C C33 0.3549(2) 0.07107(17) 0.38548(17) 0.0696(14) Uiso d P 0.616(5) A 1
H H33A 0.3688 0.0241 0.3957 0.104 Uiso calc PR 0.616(5) A 1
H H33B 0.3599 0.0999 0.4205 0.104 Uiso calc PR 0.616(5) A 1
H H33C 0.3920 0.0875 0.3548 0.104 Uiso calc PR 0.616(5) A 1
C C31A 0.3549(2) 0.07107(17) 0.38548(17) 0.070 Uiso d P 0.384(5) A 2
H H31D 0.4118 0.0776 0.3738 0.104 Uiso calc PR 0.384(5) A 2
H H31E 0.3489 0.0269 0.4049 0.104 Uiso calc PR 0.384(5) A 2
H H31F 0.3388 0.1073 0.4127 0.104 Uiso calc PR 0.384(5) A 2
O O40 0.26367(9) 0.14411(7) 0.15078(7) 0.0357(3) Uani d . 1 . .
N N40 0.17207(13) 0.22774(11) 0.16812(8) 0.0318(5) Uani d P 0.847(5) A 1
C C40 0.19217(14) 0.16846(12) 0.14340(10) 0.0298(5) Uani d P 0.847(5) A 1
N N40A 0.1368(6) 0.1888(6) 0.1485(5) 0.029(3) Uiso d P 0.153(5) A 2
C C40A 0.2139(7) 0.1955(6) 0.1652(5) 0.019(2) Uiso d P 0.153(5) A 2
C C41 0.1284(2) 0.12905(17) 0.10645(16) 0.0741(12) Uani d P 0.847(5) A 1
H H41A 0.1512 0.0852 0.0943 0.111 Uiso calc PR 0.847(5) A 1
H H41B 0.1141 0.1557 0.0715 0.111 Uiso calc PR 0.847(5) A 1
H H41C 0.0794 0.1213 0.1302 0.111 Uiso calc PR 0.847(5) A 1
C C43A 0.1284(2) 0.12905(17) 0.10645(16) 0.074 Uiso d P 0.153(5) A 2
H H43D 0.1281 0.1457 0.0658 0.111 Uiso calc PR 0.153(5) A 2
H H43E 0.0773 0.1050 0.1145 0.111 Uiso calc PR 0.153(5) A 2
H H43F 0.1743 0.0979 0.1119 0.111 Uiso calc PR 0.153(5) A 2
C C42 0.08994(19) 0.26042(18) 0.16108(13) 0.0659(11) Uani d P 0.847(5) A 1
H H42A 0.0935 0.2973 0.1321 0.099 Uiso calc PR 0.847(5) A 1
H H42B 0.0721 0.2789 0.1990 0.099 Uiso calc PR 0.847(5) A 1
H H42C 0.0506 0.2264 0.1475 0.099 Uiso calc PR 0.847(5) A 1
C C42A 0.08994(19) 0.26042(18) 0.16108(13) 0.066 Uiso d P 0.153(5) A 2
H H42D 0.1176 0.2848 0.1930 0.099 Uiso calc PR 0.153(5) A 2
H H42E 0.0335 0.2512 0.1725 0.099 Uiso calc PR 0.153(5) A 2
H H42F 0.0906 0.2884 0.1254 0.099 Uiso calc PR 0.153(5) A 2
C C43 0.23525(17) 0.26515(13) 0.20157(11) 0.0506(7) Uani d P 0.847(5) A 1
H H43A 0.2852 0.2379 0.2031 0.076 Uiso calc PR 0.847(5) A 1
H H43B 0.2158 0.2737 0.2417 0.076 Uiso calc PR 0.847(5) A 1
H H43C 0.2466 0.3086 0.1820 0.076 Uiso calc PR 0.847(5) A 1
C C41A 0.23525(17) 0.26515(13) 0.20157(11) 0.051 Uiso d P 0.153(5) A 2
H H41D 0.2371 0.3037 0.1742 0.076 Uiso calc PR 0.153(5) A 2
H H41E 0.2883 0.2602 0.2209 0.076 Uiso calc PR 0.153(5) A 2
H H41F 0.1932 0.2733 0.2314 0.076 Uiso calc PR 0.153(5) A 2
O O98 -0.09462(10) 0.46485(9) 0.46164(8) 0.0449(4) Uani d D 1 . .
H H98A -0.0993(13) 0.5038(9) 0.4889(10) 0.054 Uiso d D 1 . .
H H98B -0.0376(5) 0.4489(12) 0.4607(11) 0.054 Uiso d D 1 . .
O O99 0.24239(9) -0.09196(7) 0.07917(6) 0.0330(3) Uani d D 1 . .
H H99A 0.2613(11) -0.1328(7) 0.0579(8) 0.040 Uiso d D 1 . .
H H99B 0.1902(8) -0.0764(9) 0.0623(9) 0.040 Uiso d D 1 . .

loop_
_atom_site_aniso_label
_atom_site_aniso_U_11
_atom_site_aniso_U_22
_atom_site_aniso_U_33
_atom_site_aniso_U_12
_atom_site_aniso_U_13
_atom_site_aniso_U_23
Fe2 0.01826(9) 0.01633(9) 0.01604(9) -0.00011(7) -0.00166(7) 0.00056(7)
C1 0.0230(7) 0.0251(8) 0.0226(7) -0.0014(6) -0.0006(6) -0.0001(6)
C2 0.0253(7) 0.0255(7) 0.0201(7) 0.0002(6) -0.0013(6) 0.0021(6)
C3 0.0241(7) 0.0235(7) 0.0257(7) -0.0019(6) -0.0020(6) 0.0023(6)
C4 0.0224(7) 0.0236(7) 0.0196(6) 0.0014(6) 0.0003(5) -0.0007(5)
C5 0.0287(8) 0.0195(7) 0.0206(7) 0.0030(6) -0.0009(6) -0.0017(5)
C6 0.0240(7) 0.0186(7) 0.0220(7) -0.0011(5) -0.0039(6) -0.0003(5)
N1 0.0290(7) 0.0361(9) 0.0336(8) -0.0074(6) -0.0052(6) -0.0030(6)
N2 0.0337(8) 0.0373(9) 0.0338(8) 0.0086(7) 0.0032(7) -0.0014(7)
N3 0.0382(8) 0.0340(8) 0.0336(8) -0.0052(7) -0.0061(7) 0.0118(7)
N4 0.0328(8) 0.0340(8) 0.0296(7) -0.0025(6) -0.0056(6) -0.0068(6)
N5 0.0520(10) 0.0267(8) 0.0257(7) 0.0060(7) 0.0006(7) 0.0049(6)
N6 0.0297(7) 0.0271(8) 0.0337(8) 0.0027(6) 0.0021(6) -0.0025(6)
Gd1 0.02136(4) 0.01686(4) 0.01568(4) 0.00018(2) 0.00109(2) 0.00168(2)
O1 0.0434(7) 0.0260(6) 0.0175(5) -0.0077(5) -0.0020(5) 0.0018(4)
O2 0.0633(10) 0.0293(7) 0.0185(5) -0.0208(7) 0.0000(6) 0.0019(5)
O3 0.0354(7) 0.0337(7) 0.0277(6) -0.0146(5) 0.0090(5) -0.0078(5)
O10 0.0375(7) 0.0386(8) 0.0362(7) 0.0164(6) -0.0024(6) 0.0065(6)
N10 0.0316(8) 0.0407(9) 0.0320(8) 0.0063(7) 0.0033(7) 0.0097(7)
C10 0.0233(7) 0.0292(8) 0.0298(8) 0.0006(6) -0.0009(6) 0.0006(7)
C11 0.0603(15) 0.0503(13) 0.0315(10) 0.0112(11) 0.0041(10) -0.0097(9)
C12 0.0737(19) 0.096(2) 0.0261(10) 0.0233(18) 0.0084(12) 0.0005(13)
C13 0.0471(12) 0.0414(12) 0.0593(15) 0.0113(10) -0.0009(11) 0.0238(11)
O20 0.0405(7) 0.0345(7) 0.0219(6) -0.0124(6) 0.0036(5) 0.0045(5)
C20 0.0240(9) 0.0342(11) 0.0205(9) -0.0105(8) -0.0012(7) 0.0014(7)
N20 0.0338(9) 0.0360(10) 0.0232(8) -0.0096(8) -0.0047(7) 0.0069(7)
C21 0.0313(11) 0.0531(15) 0.0406(13) -0.0029(10) 0.0037(10) -0.0131(11)
C22 0.079(2) 0.0699(19) 0.0259(11) -0.0341(17) -0.0137(13) 0.0263(12)
C23 0.0439(14) 0.0381(13) 0.0497(15) 0.0012(10) -0.0004(12) -0.0015(11)
O30 0.0386(7) 0.0324(7) 0.0231(6) -0.0088(5) 0.0106(5) -0.0039(5)
O40 0.0360(7) 0.0323(7) 0.0387(7) 0.0121(6) -0.0044(6) 0.0013(6)
N40 0.0311(10) 0.0342(11) 0.0301(9) 0.0085(8) -0.0038(7) -0.0024(7)
C40 0.0328(11) 0.0288(11) 0.0277(10) 0.0018(8) -0.0065(8) 0.0014(8)
C41 0.079(2) 0.057(2) 0.086(3) -0.0052(17) -0.051(2) -0.0223(19)
C42 0.0552(18) 0.090(3) 0.0529(17) 0.0501(19) -0.0023(15) 0.0004(17)
C43 0.0562(17) 0.0445(15) 0.0510(16) -0.0076(13) -0.0081(14) -0.0181(13)
O98 0.0320(7) 0.0485(9) 0.0541(10) 0.0056(7) -0.0052(7) -0.0123(8)
O99 0.0381(7) 0.0303(6) 0.0306(6) -0.0032(6) -0.0039(6) -0.0094(5)

loop_
_atom_type_symbol
_atom_type_description
_atom_type_scat_dispersion_real
_atom_type_scat_dispersion_imag
_atom_type_scat_source
C C 0.0033 0.0016 'International Tables Vol C Tables 4.2.6.8 and 6.1.1.4'
H H 0.0000 0.0000 'International Tables Vol C Tables 4.2.6.8 and 6.1.1.4'
N N 0.0061 0.0033 'International Tables Vol C Tables 4.2.6.8 and 6.1.1.4'
O O 0.0106 0.0060 'International Tables Vol C Tables 4.2.6.8 and 6.1.1.4'
Fe Fe 0.3463 0.8444 'International Tables Vol C Tables 4.2.6.8 and 6.1.1.4'
Gd Gd -0.1653 3.9035 'International Tables Vol C Tables 4.2.6.8 and 6.1.1.4'

loop_
_geom_angle_atom_site_label_1
_geom_angle_atom_site_label_2
_geom_angle_atom_site_label_3
_geom_angle
C5 Fe2 C4 90.74(7)
C5 Fe2 C2 90.15(7)
C4 Fe2 C2 86.43(7)
C5 Fe2 C3 177.28(7)
C4 Fe2 C3 87.21(7)
C2 Fe2 C3 91.51(7)
C5 Fe2 C1 87.42(7)
C4 Fe2 C1 175.55(7)
C2 Fe2 C1 89.52(7)
C3 Fe2 C1 94.75(7)
C5 Fe2 C6 86.38(7)
C4 Fe2 C6 92.30(7)
C2 Fe2 C6 176.29(7)
C3 Fe2 C6 91.91(7)
C1 Fe2 C6 91.62(7)
N1 C1 Fe2 175.95(17)
N2 C2 Fe2 177.70(17)
N3 C3 Fe2 176.90(16)
N4 C4 Fe2 176.68(15)
N5 C5 Fe2 177.35(16)
N6 C6 Fe2 175.56(15)
O10 Gd1 O40 177.44(6)
O10 Gd1 O20 92.57(5)
O40 Gd1 O20 89.72(5)
O10 Gd1 O30 91.95(5)
O40 Gd1 O30 86.91(5)
O20 Gd1 O30 143.00(5)
O10 Gd1 O2 84.43(6)
O40 Gd1 O2 93.05(6)
O20 Gd1 O2 142.89(5)
O30 Gd1 O2 74.11(4)
O10 Gd1 O1 92.42(5)
O40 Gd1 O1 87.13(5)
O20 Gd1 O1 73.25(4)
O30 Gd1 O1 143.16(5)
O2 Gd1 O1 69.96(4)
O10 Gd1 O3 89.80(5)
O40 Gd1 O3 91.97(5)
O20 Gd1 O3 73.14(4)
O30 Gd1 O3 70.17(4)
O2 Gd1 O3 143.57(4)
O1 Gd1 O3 146.38(4)
Gd1 O1 H1A 119.2(12)
Gd1 O1 H1B 121.8(11)
H1A O1 H1B 108.3(13)
Gd1 O2 H2A 123.3(12)
Gd1 O2 H2B 124.4(12)
H2A O2 H2B 108.8(13)
Gd1 O3 H3A 128.0(11)
Gd1 O3 H3B 122.0(11)
H3A O3 H3B 109.3(13)
C10 O10 Gd1 161.83(14)
C10 N10 C13 124.13(19)
C10 N10 C12 119.29(19)
C13 N10 C12 116.6(2)
O10 C10 N10 120.29(18)
O10 C10 C11 119.96(18)
N10 C10 C11 119.73(18)
C10 C11 H11A 109.5
C10 C11 H11B 109.5
H11A C11 H11B 109.5
C10 C11 H11C 109.5
H11A C11 H11C 109.5
H11B C11 H11C 109.5
N10 C12 H12A 109.5
N10 C12 H12B 109.5
H12A C12 H12B 109.5
N10 C12 H12C 109.5
H12A C12 H12C 109.5
H12B C12 H12C 109.5
N10 C13 H13A 109.5
N10 C13 H13B 109.5
H13A C13 H13B 109.5
N10 C13 H13C 109.5
H13A C13 H13C 109.5
H13B C13 H13C 109.5
C20 O20 Gd1 156.97(13)
C20A O20 Gd1 140.5(6)
O20 C20 N20 120.2(2)
O20 C20 C21 121.3(2)
N20 C20 C21 118.49(19)
C20 N20 C23 119.21(18)
C20 N20 C22 121.0(2)
C23 N20 C22 119.5(2)
N20A C20A O20 114.1(11)
C20 C21 H21A 109.5
C20 C21 H21B 109.5
H21A C21 H21B 109.5
C20 C21 H21C 109.5
H21A C21 H21C 109.5
H21B C21 H21C 109.5
N20 C22 H22A 109.5
N20 C22 H22B 109.5
H22A C22 H22B 109.5
N20 C22 H22C 109.5
H22A C22 H22C 109.5
H22B C22 H22C 109.5
N20 C23 H23A 109.5
N20 C23 H23B 109.5
H23A C23 H23B 109.5
N20 C23 H23C 109.5
H23A C23 H23C 109.5
H23B C23 H23C 109.5
C30A O30 Gd1 173.0(2)
C30 O30 Gd1 146.75(18)
C30 N30 C33 119.7(3)
C30 N30 C32 124.2(4)
C33 N30 C32 115.9(4)
O30 C30 N30 117.4(3)
O30 C30 C31 121.7(3)
N30 C30 C31 121.0(3)
C30A N30A C32A 121.4(6)
O30 C30A N30A 121.4(5)
C30 C31 H31A 109.5
C30 C31 H31B 109.5
H31A C31 H31B 109.5
C30 C31 H31C 109.5
H31A C31 H31C 109.5
H31B C31 H31C 109.5
N30 C32 H32A 109.5
N30 C32 H32B 109.5
H32A C32 H32B 109.5
N30 C32 H32C 109.5
H32A C32 H32C 109.5
H32B C32 H32C 109.5
N30A C32A H32D 109.5
N30A C32A H32E 109.5
H32D C32A H32E 109.5
N30A C32A H32F 109.5
H32D C32A H32F 109.5
H32E C32A H32F 109.5
N30 C33 H33A 109.5
N30 C33 H33B 109.5
H33A C33 H33B 109.5
N30 C33 H33C 109.5
H33A C33 H33C 109.5
H33B C33 H33C 109.5
C40 O40 Gd1 163.74(15)
C40A O40 Gd1 149.2(5)
C40 N40 C43 118.4(2)
C40 N40 C42 123.4(2)
C43 N40 C42 118.1(2)
O40 C40 N40 119.9(2)
O40 C40 C41 120.3(2)
N40 C40 C41 119.8(2)
N40A C40A O40 115.8(10)
C40 C41 H41A 109.5
C40 C41 H41B 109.5
H41A C41 H41B 109.5
C40 C41 H41C 109.5
H41A C41 H41C 109.5
H41B C41 H41C 109.5
N40 C42 H42A 109.5
N40 C42 H42B 109.5
H42A C42 H42B 109.5
N40 C42 H42C 109.5
H42A C42 H42C 109.5
H42B C42 H42C 109.5
N40 C43 H43A 109.5
N40 C43 H43B 109.5
H43A C43 H43B 109.5
N40 C43 H43C 109.5
H43A C43 H43C 109.5
H43B C43 H43C 109.5
H98A O98 H98B 109.5(13)
H99A O99 H99B 109.6(13)

loop_
_geom_bond_atom_site_label_1
_geom_bond_atom_site_label_2
_geom_bond_distance
_geom_bond_publ_flag
Fe2 C5 1.9342(16) y
Fe2 C4 1.9369(16) y
Fe2 C2 1.9499(17) y
Fe2 C3 1.9506(17) y
Fe2 C1 1.9514(16) y
Fe2 C6 1.9652(16) y
C1 N1 1.153(2) ?
C2 N2 1.152(2) ?
C3 N3 1.155(2) ?
C4 N4 1.149(2) ?
C5 N5 1.152(2) ?
C6 N6 1.154(2) ?
Gd1 O10 2.2606(13) y
Gd1 O40 2.2639(13) y
Gd1 O20 2.2730(12) y
Gd1 O30 2.2942(12) y
Gd1 O2 2.3945(13) y
Gd1 O1 2.4065(12) y
Gd1 O3 2.4180(12) y
O1 H1A 0.971(13) ?
O1 H1B 0.969(13) ?
O2 H2A 0.969(13) ?
O2 H2B 0.969(13) ?
O3 H3A 0.968(13) ?
O3 H3B 0.969(13) ?
O10 C10 1.254(2) ?
N10 C10 1.309(2) ?
N10 C13 1.462(3) ?
N10 C12 1.466(3) ?
C10 C11 1.492(3) ?
C11 H11A 0.9600 ?
C11 H11B 0.9600 ?
C11 H11C 0.9600 ?
C12 H12A 0.9600 ?
C12 H12B 0.9600 ?
C12 H12C 0.9600 ?
C13 H13A 0.9600 ?
C13 H13B 0.9600 ?
C13 H13C 0.9600 ?
O20 C20 1.254(2) ?
O20 C20A 1.329(12) ?
C20 N20 1.312(3) ?
C20 C21 1.517(3) ?
N20 C23 1.451(3) ?
N20 C22 1.473(3) ?
N20A C20A 1.293(17) ?
C21 H21A 0.9600 ?
C21 H21B 0.9600 ?
C21 H21C 0.9600 ?
C22 H22A 0.9600 ?
C22 H22B 0.9600 ?
C22 H22C 0.9600 ?
C23 H23A 0.9600 ?
C23 H23B 0.9600 ?
C23 H23C 0.9600 ?
O30 C30A 1.248(5) ?
O30 C30 1.274(3) ?
N30 C30 1.323(5) ?
N30 C33 1.361(5) ?
N30 C32 1.439(6) ?
C30 C31 1.558(5) ?
N30A C30A 1.266(8) ?
N30A C32A 1.519(11) ?
C31 H31A 0.9600 ?
C31 H31B 0.9600 ?
C31 H31C 0.9600 ?
C32 H32A 0.9600 ?
C32 H32B 0.9600 ?
C32 H32C 0.9600 ?
C32A H32D 0.9600 ?
C32A H32E 0.9600 ?
C32A H32F 0.9600 ?
C33 H33A 0.9600 ?
C33 H33B 0.9600 ?
C33 H33C 0.9600 ?
O40 C40 1.253(3) ?
O40 C40A 1.314(11) ?
N40 C40 1.308(3) ?
N40 C43 1.451(3) ?
N40 C42 1.472(3) ?
C40 C41 1.519(3) ?
N40A C40A 1.301(15) ?
C41 H41A 0.9600 ?
C41 H41B 0.9600 ?
C41 H41C 0.9600 ?
C42 H42A 0.9600 ?
C42 H42B 0.9600 ?
C42 H42C 0.9600 ?
C43 H43A 0.9600 ?
C43 H43B 0.9600 ?
C43 H43C 0.9600 ?
O98 H98A 0.968(13) ?
O98 H98B 0.968(13) ?
O99 H99A 0.968(13) ?
O99 H99B 0.967(13) ?

loop_
_geom_hbond_atom_site_label_D
_geom_hbond_atom_site_label_H
_geom_hbond_atom_site_label_A
_geom_hbond_site_symmetry_A
_geom_hbond_distance_DH
_geom_hbond_distance_HA
_geom_hbond_distance_DA
_geom_hbond_angle_DHA
O1 H1B O99 . 0.969(13) 1.809(13) 2.7682(19) 169.9(17)
O1 H1A N4 7_565 0.971(13) 1.779(13) 2.743(2) 171(2)
O2 H2A N5 8_655 0.969(13) 1.742(13) 2.705(2) 172(2)
O2 H2B O99 . 0.969(13) 1.848(13) 2.7878(18) 162.4(17)
O3 H3A N6 . 0.968(13) 2.118(13) 3.061(2) 164.6(18)
O3 H3B N1 6_656 0.969(13) 1.855(14) 2.823(2) 176.5(18)
O98 H98B N2 . 0.968(13) 1.954(11) 2.913(2) 171(2)
O98 H98A N2 5_566 0.968(13) 2.212(15) 3.148(2) 162.4(19)
O99 H99B O98 3_545 0.967(13) 1.812(14) 2.770(2) 170.8(16)
O99 H99A N3 2_554 0.968(13) 1.899(14) 2.863(2) 173.6(18)
